data_1547213
loop_
_publ_author_name
'Gustavo Portalone'

_publ_section_title
;
 Solid-phase molecular recognition of cytosine based on proton-transfer
 reaction. Part II. supramolecular architecture in the cocrystals of
 cytosine and its 5-Fluoroderivative with 5-Nitrouracil
;
_journal_name_full 'Chemistry Central Journal'
_journal_page_first 51
_journal_paper_doi 10.1186/1752-153X-5-51
_journal_volume 5
_journal_year 2011
_chemical_formula_moiety 'C4 H6 N3 O, C4 H3 N3 O4, C4 H5 N3 O, C4 H2 N3 O4, 2(H2 O)'
_chemical_formula_sum 'C16 H20 N12 O12'
_chemical_formula_weight 572.44
_space_group_IT_number 61
_symmetry_cell_setting orthorhombic
_symmetry_space_group_name_Hall '-P 2ac 2ab'
_symmetry_space_group_name_H-M 'P b c a'
_atom_sites_solution_hydrogens geom
_atom_sites_solution_primary direct
_atom_sites_solution_secondary difmap
_cell_angle_alpha 90.00
_cell_angle_beta 90.00
_cell_angle_gamma 90.00
_cell_formula_units_Z 8
_cell_length_a 12.7424(9)
_cell_length_b 17.4112(7)
_cell_length_c 21.0833(10)
_cell_measurement_reflns_used 4747
_cell_measurement_temperature 298(2)
_cell_measurement_theta_max 32.6075
_cell_measurement_theta_min 2.7421
_cell_volume 4677.6(4)
_computing_cell_refinement 'CrysAlis RED (Oxford Diffraction, 2006)'
_computing_data_collection 'CrysAlis CCD (Oxford Diffraction, 2006)'
_computing_data_reduction 'CrysAlis RED '
_computing_molecular_graphics 'WinGX (Farrugia, 1997)'
_computing_publication_material 'WinGX (Farrugia, 1999)'
_computing_structure_refinement 'SHELXL-97 (Sheldrick, 2008)'
_computing_structure_solution 'SIR97 (Altomare et al., 1999)'
_diffrn_ambient_temperature 298(2)
_diffrn_detector_area_resol_mean 16.0696
_diffrn_measured_fraction_theta_full 0.961
_diffrn_measured_fraction_theta_max 0.961
_diffrn_measurement_device_type 'Oxford Diffraction Xcalibur S CCD'
_diffrn_measurement_method '\w and \f'
_diffrn_radiation_monochromator graphite
_diffrn_radiation_source 'Enhance (Mo) X-ray Source'
_diffrn_radiation_type MoK\a
_diffrn_radiation_wavelength 0.71069
_diffrn_reflns_av_R_equivalents 0.0413
_diffrn_reflns_av_sigmaI/netI 0.0479
_diffrn_reflns_limit_h_max 15
_diffrn_reflns_limit_h_min -12
_diffrn_reflns_limit_k_max 21
_diffrn_reflns_limit_k_min -21
_diffrn_reflns_limit_l_max 24
_diffrn_reflns_limit_l_min -25
_diffrn_reflns_number 13436
_diffrn_reflns_theta_full 25.50
_diffrn_reflns_theta_max 25.50
_diffrn_reflns_theta_min 2.77
_exptl_absorpt_coefficient_mu 0.141
_exptl_absorpt_correction_T_max 0.9833
_exptl_absorpt_correction_T_min 0.9792
_exptl_absorpt_correction_type multi-scan
_exptl_absorpt_process_details
;
CrysAlis RED, Oxford Diffraction Ltd.,
Version 1.171.32.29 (release 10-06-2008 CrysAlis171 .NET)
(compiled Jun 10 2008,16:49:55)
Empirical absorption correction using spherical harmonics,
implemented in SCALE3 ABSPACK scaling algorithm.
;
_exptl_crystal_colour colourless
_exptl_crystal_density_diffrn 1.626
_exptl_crystal_density_method 'not measured'
_exptl_crystal_description tablets
_exptl_crystal_F_000 2368
_exptl_crystal_size_max 0.15
_exptl_crystal_size_mid 0.12
_exptl_crystal_size_min 0.12
_refine_diff_density_max 0.239
_refine_diff_density_min -0.193
_refine_diff_density_rms 0.044
_refine_ls_extinction_method none
_refine_ls_goodness_of_fit_ref 1.164
_refine_ls_hydrogen_treatment mixed
_refine_ls_matrix_type full
_refine_ls_number_parameters 416
_refine_ls_number_reflns 4177
_refine_ls_number_restraints 1
_refine_ls_restrained_S_all 1.164
_refine_ls_R_factor_all 0.1339
_refine_ls_R_factor_gt 0.0801
_refine_ls_shift/su_max 0.000
_refine_ls_shift/su_mean 0.000
_refine_ls_structure_factor_coef Fsqd
_refine_ls_weighting_details 'calc w=1/[\s^2^(Fo^2^)+(0.0395P)^2^+3.5049P] where P=(Fo^2^+2Fc^2^)/3'
_refine_ls_weighting_scheme calc
_refine_ls_wR_factor_gt 0.1233
_refine_ls_wR_factor_ref 0.1386
_reflns_number_gt 2589
_reflns_number_total 4177
_reflns_threshold_expression I>2\s(I)
_cod_data_source_file 13065_2011_315_MOESM1_ESM.CIF
_cod_data_source_block 1
_cod_database_code 1547213

loop_
_symmetry_equiv_pos_as_xyz
'x, y, z'
'-x+1/2, -y, z+1/2'
'x+1/2, -y+1/2, -z'
'-x, y+1/2, -z+1/2'
'-x, -y, -z'
'x-1/2, y, -z-1/2'
'-x-1/2, y-1/2, z'
'x, -y-1/2, z-1/2'

loop_
_atom_site_label
_atom_site_type_symbol
_atom_site_fract_x
_atom_site_fract_y
_atom_site_fract_z
_atom_site_U_iso_or_equiv
_atom_site_adp_type
_atom_site_occupancy
_atom_site_symmetry_multiplicity
_atom_site_calc_flag
_atom_site_refinement_flags
_atom_site_disorder_assembly
_atom_site_disorder_group
O2 O 0.1019(2) 0.07670(13) 0.16207(10) 0.0425(7) Uani 1 1 d . . .
O3 O 0.1175(2) 0.14058(13) -0.04554(11) 0.0459(7) Uani 1 1 d . . .
O4 O 0.1159(3) -0.07718(15) 0.18520(12) 0.0700(11) Uani 1 1 d . . .
O5 O 0.1314(3) -0.15418(14) 0.10721(12) 0.0622(9) Uani 1 1 d . . .
N4 N 0.1233(3) -0.08809(16) 0.12865(14) 0.0392(8) Uani 1 1 d . . .
C7 C 0.1220(3) -0.02533(17) 0.08577(14) 0.0291(8) Uani 1 1 d . . .
C8 C 0.1113(3) 0.05323(19) 0.10798(14) 0.0294(8) Uani 1 1 d . . .
N9 N 0.1111(2) 0.10529(16) 0.05797(13) 0.0320(7) Uani 1 1 d . . .
H9 H 0.109(2) 0.1525(18) 0.0661(14) 0.018(8) Uiso 1 1 d . . .
C10 C 0.1191(3) 0.08918(18) -0.00516(15) 0.0297(8) Uani 1 1 d . . .
N11 N 0.1309(2) 0.01376(14) -0.02271(12) 0.0310(7) Uani 1 1 d . . .
C12 C 0.1323(3) -0.03955(18) 0.02209(14) 0.0313(8) Uani 1 1 d . . .
H12 H 0.1410 -0.0903 0.0095 0.038 Uiso 1 1 calc R . .
O2A O 0.1342(2) -0.07809(12) 0.66857(10) 0.0412(7) Uani 1 1 d . . .
O3A O 0.1392(2) -0.14536(12) 0.87578(10) 0.0409(7) Uani 1 1 d . . .
O4A O 0.1242(3) 0.07596(14) 0.64711(12) 0.0683(10) Uani 1 1 d . . .
O5A O 0.1227(3) 0.15232(13) 0.72610(12) 0.0643(9) Uani 1 1 d . . .
N4A N 0.1261(3) 0.08760(15) 0.70404(13) 0.0380(8) Uani 1 1 d . . .
C7A C 0.1313(3) 0.02312(16) 0.74645(15) 0.0278(8) Uani 1 1 d . . .
C8A C 0.1339(3) -0.05586(18) 0.72300(14) 0.0272(8) Uani 1 1 d . . .
N9A N 0.1362(2) -0.10921(15) 0.77181(12) 0.0301(7) Uani 1 1 d . . .
H9A H 0.133(3) -0.165(2) 0.7601(17) 0.057(12) Uiso 1 1 d . . .
C10A C 0.1372(3) -0.09488(18) 0.83534(15) 0.0281(8) Uani 1 1 d . . .
N11A N 0.1368(2) -0.01828(15) 0.85271(12) 0.0308(7) Uani 1 1 d . . .
H11A H 0.137(3) -0.0087(19) 0.8989(17) 0.045(10) Uiso 1 1 d . . .
C12A C 0.1336(3) 0.03736(18) 0.80992(14) 0.0298(8) Uani 1 1 d . . .
H12A H 0.133(3) 0.0917(18) 0.8217(15) 0.036 Uiso 1 1 d . . .
O1A O 0.1331(2) 0.12580(13) 0.49023(10) 0.0467(7) Uani 1 1 d . . .
N2A N 0.1132(3) 0.02801(17) 0.28994(14) 0.0356(8) Uani 1 1 d . . .
H21A H 0.114(3) -0.021(2) 0.3064(17) 0.049(11) Uiso 1 1 d . . .
H21B H 0.107(2) 0.0345(16) 0.2480(15) 0.021(8) Uiso 1 1 d . . .
N1A N 0.1141(3) 0.20914(16) 0.40850(14) 0.0395(8) Uani 1 1 d . . .
H1A H 0.119(3) 0.254(3) 0.434(2) 0.083(16) Uiso 1 1 d . . .
C2A C 0.1233(3) 0.13592(18) 0.43227(15) 0.0322(8) Uani 1 1 d . . .
N3A N 0.1200(2) 0.07620(14) 0.39098(12) 0.0309(7) Uani 1 1 d . . .
C4A C 0.1122(3) 0.08810(18) 0.32788(15) 0.0277(8) Uani 1 1 d . . .
C5A C 0.1042(3) 0.16448(19) 0.30379(16) 0.0399(9) Uani 1 1 d . . .
H5A H 0.0992 0.1736 0.2604 0.048 Uiso 1 1 calc R . .
C6A C 0.1042(3) 0.22213(19) 0.34506(18) 0.0442(10) Uani 1 1 d . . .
H6A H 0.0973 0.2722 0.3304 0.053 Uiso 1 1 calc R . .
O1 O 0.1393(2) -0.12364(13) 0.34172(11) 0.0526(8) Uani 1 1 d . . .
N2 N 0.1186(3) -0.02410(17) 0.54141(14) 0.0364(8) Uani 1 1 d . . .
H2A H 0.127(3) 0.028(2) 0.5276(16) 0.047(11) Uiso 1 1 d . . .
H2B H 0.119(3) -0.0328(19) 0.5862(16) 0.043(10) Uiso 1 1 d . . .
N1 N 0.1377(3) -0.20631(16) 0.42457(14) 0.0424(9) Uani 1 1 d . . .
H1 H 0.139(4) -0.251(3) 0.399(2) 0.083(15) Uiso 1 1 d . . .
C2 C 0.1347(3) -0.13464(18) 0.39939(17) 0.0358(9) Uani 1 1 d . . .
N3 N 0.1268(2) -0.07491(15) 0.44118(13) 0.0316(7) Uani 1 1 d . . .
H3 H 0.121(4) -0.023(3) 0.422(2) 0.12(2) Uiso 1 1 d . . .
C4 C 0.1249(3) -0.08545(18) 0.50483(16) 0.0288(8) Uani 1 1 d . . .
C5 C 0.1301(3) -0.16115(19) 0.52934(16) 0.0374(9) Uani 1 1 d . . .
H5 H 0.1290 -0.1702 0.5728 0.045 Uiso 1 1 calc R . .
C6 C 0.1366(3) -0.21911(19) 0.48801(18) 0.0454(10) Uani 1 1 d . . .
H6 H 0.1404 -0.2693 0.5030 0.055 Uiso 1 1 calc R . .
O6W O 0.1167(3) 0.26151(16) 0.08828(14) 0.0719(11) Uani 1 1 d . . .
H61 H 0.123(5) 0.298(3) 0.062(2) 0.108 Uiso 1 1 d . . .
H62 H 0.125(4) 0.280(3) 0.125(2) 0.108 Uiso 1 1 d . . .
O7W O 0.1371(4) -0.26280(15) 0.74255(14) 0.0762(12) Uani 1 1 d . . .
H71 H 0.139(4) -0.299(3) 0.770(2) 0.114 Uiso 1 1 d . . .
H72 H 0.143(5) -0.278(3) 0.707(3) 0.114 Uiso 1 1 d . . .

loop_
_atom_site_aniso_label
_atom_site_aniso_U_11
_atom_site_aniso_U_22
_atom_site_aniso_U_33
_atom_site_aniso_U_23
_atom_site_aniso_U_13
_atom_site_aniso_U_12
O2 0.071(2) 0.0357(13) 0.0204(12) -0.0017(11) 0.0039(12) 0.0033(13)
O3 0.078(2) 0.0322(13) 0.0277(12) 0.0075(11) 0.0003(13) -0.0007(13)
O4 0.144(3) 0.0439(16) 0.0222(14) 0.0099(13) 0.0126(17) 0.0145(18)
O5 0.119(3) 0.0296(14) 0.0379(14) 0.0047(13) 0.0024(17) 0.0067(16)
N4 0.062(2) 0.0271(16) 0.0286(17) 0.0042(14) 0.0024(15) 0.0051(15)
C7 0.037(2) 0.0267(16) 0.0233(16) 0.0019(15) -0.0002(16) 0.0013(15)
C8 0.034(2) 0.0344(17) 0.0194(17) 0.0009(15) 0.0004(15) -0.0010(16)
N9 0.048(2) 0.0197(14) 0.0283(16) 0.0005(13) 0.0009(14) 0.0010(13)
C10 0.039(2) 0.0298(17) 0.0205(17) 0.0020(16) -0.0011(15) -0.0026(16)
N11 0.047(2) 0.0257(14) 0.0203(13) 0.0004(12) 0.0005(14) 0.0002(14)
C12 0.041(2) 0.0255(16) 0.0278(17) -0.0047(15) 0.0020(17) 0.0031(15)
O2A 0.071(2) 0.0327(12) 0.0194(12) -0.0012(10) 0.0009(13) 0.0041(13)
O3A 0.0656(19) 0.0298(12) 0.0273(12) 0.0081(11) -0.0013(12) -0.0025(13)
O4A 0.146(3) 0.0357(15) 0.0227(14) 0.0042(12) -0.0024(17) 0.0037(17)
O5A 0.131(3) 0.0216(12) 0.0407(15) 0.0011(12) -0.0025(18) 0.0015(16)
N4A 0.064(2) 0.0276(15) 0.0223(16) 0.0034(14) -0.0015(15) 0.0011(15)
C7A 0.037(2) 0.0225(15) 0.0239(16) 0.0037(15) -0.0018(15) -0.0012(16)
C8A 0.030(2) 0.0284(16) 0.0234(17) 0.0006(15) 0.0001(15) 0.0005(15)
N9A 0.046(2) 0.0217(13) 0.0227(14) -0.0002(12) -0.0018(14) 0.0005(13)
C10A 0.034(2) 0.0276(17) 0.0227(18) 0.0020(16) 0.0002(15) -0.0006(15)
N11A 0.046(2) 0.0284(14) 0.0180(13) 0.0016(13) -0.0004(14) -0.0009(14)
C12A 0.039(2) 0.0244(16) 0.0266(17) -0.0008(15) -0.0002(16) -0.0005(15)
O1A 0.083(2) 0.0336(13) 0.0232(12) -0.0044(11) -0.0034(13) 0.0039(14)
N2A 0.052(2) 0.0342(16) 0.0204(15) -0.0003(15) -0.0022(15) 0.0029(15)
N1A 0.057(2) 0.0247(15) 0.0365(17) -0.0035(14) 0.0019(16) 0.0017(15)
C2A 0.040(3) 0.0275(17) 0.0289(18) -0.0008(15) 0.0008(17) -0.0011(16)
N3A 0.043(2) 0.0255(14) 0.0238(14) -0.0025(12) -0.0021(14) -0.0004(14)
C4A 0.025(2) 0.0325(18) 0.0254(17) 0.0020(16) 0.0004(15) -0.0022(15)
C5A 0.052(3) 0.0355(18) 0.0320(19) 0.0076(17) -0.0032(18) -0.0008(17)
C6A 0.062(3) 0.0249(17) 0.046(2) 0.0091(17) -0.001(2) -0.0005(17)
O1 0.100(2) 0.0336(13) 0.0243(13) -0.0062(11) -0.0001(15) -0.0011(14)
N2 0.053(2) 0.0311(16) 0.0248(15) -0.0008(14) 0.0021(15) 0.0015(15)
N1 0.064(2) 0.0239(15) 0.0395(18) -0.0053(15) 0.0024(17) -0.0010(15)
C2 0.047(3) 0.0299(18) 0.0306(19) -0.0038(16) 0.0008(18) -0.0005(17)
N3 0.046(2) 0.0246(14) 0.0239(15) -0.0021(12) 0.0004(14) 0.0007(14)
C4 0.028(2) 0.0286(16) 0.0296(18) -0.0006(16) 0.0028(15) 0.0009(15)
C5 0.048(3) 0.0339(18) 0.0301(17) 0.0086(17) 0.0004(18) -0.0037(18)
C6 0.064(3) 0.0260(17) 0.046(2) 0.0059(17) 0.001(2) -0.0019(18)
O6W 0.134(3) 0.0298(14) 0.0514(18) -0.0060(14) 0.004(2) -0.0086(18)
O7W 0.156(4) 0.0270(13) 0.0452(17) -0.0029(14) -0.010(2) 0.004(2)

loop_
_atom_type_symbol
_atom_type_description
_atom_type_scat_dispersion_real
_atom_type_scat_dispersion_imag
_atom_type_scat_source
C C 0.0033 0.0016 'International Tables Vol C Tables 4.2.6.8 and 6.1.1.4'
H H 0.0000 0.0000 'International Tables Vol C Tables 4.2.6.8 and 6.1.1.4'
N N 0.0061 0.0033 'International Tables Vol C Tables 4.2.6.8 and 6.1.1.4'
O O 0.0106 0.0060 'International Tables Vol C Tables 4.2.6.8 and 6.1.1.4'

loop_
_geom_angle_atom_site_label_1
_geom_angle_atom_site_label_2
_geom_angle_atom_site_label_3
_geom_angle
_geom_angle_site_symmetry_1
_geom_angle_site_symmetry_3
O4 N4 O5 120.7(3) . .
O4 N4 C7 120.4(3) . .
O5 N4 C7 118.9(3) . .
C12 C7 N4 118.9(3) . .
C12 C7 C8 119.6(3) . .
N4 C7 C8 121.4(3) . .
O2 C8 N9 119.4(3) . .
O2 C8 C7 128.9(3) . .
N9 C8 C7 111.7(3) . .
C10 N9 C8 127.3(3) . .
C10 N9 H9 114(2) . .
C8 N9 H9 119(2) . .
O3 C10 N9 121.5(3) . .
O3 C10 N11 120.6(3) . .
N9 C10 N11 117.9(3) . .
C12 N11 C10 118.7(3) . .
N11 C12 C7 124.8(3) . .
N11 C12 H12 117.6 . .
C7 C12 H12 117.6 . .
O4A N4A O5A 121.9(3) . .
O4A N4A C7A 119.0(3) . .
O5A N4A C7A 119.1(3) . .
C12A C7A N4A 118.1(3) . .
C12A C7A C8A 120.2(3) . .
N4A C7A C8A 121.7(3) . .
O2A C8A N9A 119.3(3) . .
O2A C8A C7A 128.4(3) . .
N9A C8A C7A 112.3(3) . .
C10A N9A C8A 127.4(3) . .
C10A N9A H9A 115(2) . .
C8A N9A H9A 118(2) . .
O3A C10A N9A 123.6(3) . .
O3A C10A N11A 120.5(3) . .
N9A C10A N11A 115.9(3) . .
C12A N11A C10A 121.7(3) . .
C12A N11A H11A 123(2) . .
C10A N11A H11A 115(2) . .
N11A C12A C7A 122.5(3) . .
N11A C12A H12A 122.3(19) . .
C7A C12A H12A 115.2(19) . .
C4A N2A H21A 121(2) . .
C4A N2A H21B 120.0(19) . .
H21A N2A H21B 119(3) . .
C6A N1A C2A 121.3(3) . .
C6A N1A H1A 116(3) . .
C2A N1A H1A 123(3) . .
O1A C2A N3A 121.7(3) . .
O1A C2A N1A 119.9(3) . .
N3A C2A N1A 118.3(3) . .
C4A N3A C2A 121.1(3) . .
N2A C4A N3A 118.4(3) . .
N2A C4A C5A 121.7(3) . .
N3A C4A C5A 119.9(3) . .
C6A C5A C4A 118.1(3) . .
C6A C5A H5A 121.0 . .
C4A C5A H5A 120.9 . .
C5A C6A N1A 121.2(3) . .
C5A C6A H6A 119.4 . .
N1A C6A H6A 119.4 . .
C4 N2 H2A 125(2) . .
C4 N2 H2B 117(2) . .
H2A N2 H2B 117(3) . .
C6 N1 C2 122.5(3) . .
C6 N1 H1 115(3) . .
C2 N1 H1 122(3) . .
O1 C2 N1 121.8(3) . .
O1 C2 N3 121.4(3) . .
N1 C2 N3 116.7(3) . .
C4 N3 C2 122.5(3) . .
C4 N3 H3 122(3) . .
C2 N3 H3 116(3) . .
N2 C4 N3 118.1(3) . .
N2 C4 C5 122.8(3) . .
N3 C4 C5 119.1(3) . .
C6 C5 C4 117.9(3) . .
C6 C5 H5 121.1 . .
C4 C5 H5 121.1 . .
C5 C6 N1 121.3(3) . .
C5 C6 H6 119.3 . .
N1 C6 H6 119.3 . .
H61 O6W H62 107(5) . .
H71 O7W H72 113(5) . .

loop_
_geom_bond_atom_site_label_1
_geom_bond_atom_site_label_2
_geom_bond_distance
_geom_bond_site_symmetry_2
O2 C8 1.217(4) .
O3 C10 1.235(4) .
O4 N4 1.211(3) .
O5 N4 1.241(4) .
N4 C7 1.418(4) .
C7 C12 1.371(4) .
C7 C8 1.452(5) .
C8 N9 1.390(4) .
N9 C10 1.364(4) .
N9 H9 0.84(3) .
C10 N11 1.373(4) .
N11 C12 1.324(4) .
C12 H12 0.9300 .
O2A C8A 1.211(4) .
O3A C10A 1.225(4) .
O4A N4A 1.218(3) .
O5A N4A 1.220(3) .
N4A C7A 1.437(4) .
C7A C12A 1.361(4) .
C7A C8A 1.462(4) .
C8A N9A 1.387(4) .
N9A C10A 1.362(4) .
N9A H9A 1.00(4) .
C10A N11A 1.383(4) .
N11A C12A 1.324(4) .
N11A H11A 0.99(3) .
C12A H12A 0.98(3) .
O1A C2A 1.241(4) .
N2A C4A 1.317(4) .
N2A H21A 0.93(4) .
N2A H21B 0.89(3) .
N1A C6A 1.362(4) .
N1A C2A 1.375(4) .
N1A H1A 0.95(4) .
C2A N3A 1.357(4) .
N3A C4A 1.350(4) .
C4A C5A 1.427(4) .
C5A C6A 1.328(5) .
C5A H5A 0.9300 .
C6A H6A 0.9300 .
O1 C2 1.232(4) .
N2 C4 1.320(4) .
N2 H2A 0.95(4) .
N2 H2B 0.96(3) .
N1 C6 1.356(4) .
N1 C2 1.357(4) .
N1 H1 0.94(5) .
C2 N3 1.367(4) .
N3 C4 1.355(4) .
N3 H3 0.99(5) .
C4 C5 1.417(4) .
C5 C6 1.336(5) .
C5 H5 0.9300 .
C6 H6 0.9300 .
O6W H61 0.84(5) .
O6W H62 0.85(5) .
O7W H71 0.86(5) .
O7W H72 0.80(5) .

loop_
_geom_hbond_atom_site_label_D
_geom_hbond_atom_site_label_H
_geom_hbond_atom_site_label_A
_geom_hbond_distance_DH
_geom_hbond_distance_HA
_geom_hbond_distance_DA
_geom_hbond_angle_DHA
_geom_hbond_site_symmetry_A
N1 H1 O3A 0.94(5) 1.88(5) 2.780(4) 161(4) 8
N2 H2A O1A 0.95(4) 1.89(4) 2.830(4) 172(3) .
N2 H2B O2A 0.96(3) 1.92(3) 2.848(4) 164(3) .
N2 H2B O4A 0.96(3) 2.29(3) 2.829(4) 115(3) .
N3 H3 N3A 0.99(5) 1.85(5) 2.837(3) 175(2) .
N9 H9 O6W 0.84(3) 1.96(3) 2.795(4) 175(3) .
N1A H1A O3 0.95(4) 1.88(5) 2.790(4) 157(4) 8_566
N2A H21A O1 0.93(4) 1.96(4) 2.876(4) 171(3) .
N2A H21B O2 0.89(3) 1.96(3) 2.830(4) 165(3) .
N2A H21B O4 0.89(3) 2.36(3) 2.869(4) 117(2) .
N9A H9A O7W 1.00(4) 1.75(4) 2.744(4) 176(4) .
N11A H11A N11 0.99(3) 1.70(4) 2.686(3) 176(3) 1_556
O6W H61 O1A 0.84(5) 2.02(5) 2.858(4) 171(5) 8_565
O6W H62 O5A 0.85(5) 2.43(5) 3.271(4) 170(5) 8_565
O7W H71 O1 0.86(5) 2.02(5) 2.878(4) 175(5) 8_556
O7W H72 O5 0.80(5) 2.41(5) 3.199(4) 168(6) 8_556

loop_
_geom_torsion_atom_site_label_1
_geom_torsion_atom_site_label_2
_geom_torsion_atom_site_label_3
_geom_torsion_atom_site_label_4
_geom_torsion
_geom_torsion_site_symmetry_1
_geom_torsion_site_symmetry_2
_geom_torsion_site_symmetry_3
_geom_torsion_site_symmetry_4
O4 N4 C7 C12 178.9(4) . . . .
O5 N4 C7 C12 -1.5(5) . . . .
O4 N4 C7 C8 -0.4(6) . . . .
O5 N4 C7 C8 179.2(4) . . . .
C12 C7 C8 O2 -179.7(4) . . . .
N4 C7 C8 O2 -0.4(6) . . . .
C12 C7 C8 N9 1.3(5) . . . .
N4 C7 C8 N9 -179.5(3) . . . .
O2 C8 N9 C10 -178.9(3) . . . .
C7 C8 N9 C10 0.3(5) . . . .
C8 N9 C10 O3 179.7(4) . . . .
C8 N9 C10 N11 -1.5(6) . . . .
O3 C10 N11 C12 179.9(4) . . . .
N9 C10 N11 C12 1.0(5) . . . .
C10 N11 C12 C7 0.5(6) . . . .
N4 C7 C12 N11 179.0(3) . . . .
C8 C7 C12 N11 -1.8(6) . . . .
O4A N4A C7A C12A 179.8(4) . . . .
O5A N4A C7A C12A -0.9(5) . . . .
O4A N4A C7A C8A -0.3(6) . . . .
O5A N4A C7A C8A 179.1(4) . . . .
C12A C7A C8A O2A -178.6(4) . . . .
N4A C7A C8A O2A 1.5(6) . . . .
C12A C7A C8A N9A 1.4(5) . . . .
N4A C7A C8A N9A -178.5(3) . . . .
O2A C8A N9A C10A 179.4(4) . . . .
C7A C8A N9A C10A -0.6(5) . . . .
C8A N9A C10A O3A 179.9(4) . . . .
C8A N9A C10A N11A -0.7(6) . . . .
O3A C10A N11A C12A -179.3(4) . . . .
N9A C10A N11A C12A 1.3(5) . . . .
C10A N11A C12A C7A -0.5(6) . . . .
N4A C7A C12A N11A 179.0(3) . . . .
C8A C7A C12A N11A -1.0(6) . . . .
C6A N1A C2A O1A 179.4(4) . . . .
C6A N1A C2A N3A -1.3(5) . . . .
O1A C2A N3A C4A -178.1(3) . . . .
N1A C2A N3A C4A 2.6(5) . . . .
C2A N3A C4A N2A 177.6(3) . . . .
C2A N3A C4A C5A -1.8(5) . . . .
N2A C4A C5A C6A -179.7(4) . . . .
N3A C4A C5A C6A -0.3(5) . . . .
C4A C5A C6A N1A 1.6(6) . . . .
C2A N1A C6A C5A -0.8(6) . . . .
C6 N1 C2 O1 177.6(4) . . . .
C6 N1 C2 N3 -2.1(6) . . . .
O1 C2 N3 C4 -177.9(4) . . . .
N1 C2 N3 C4 1.8(5) . . . .
C2 N3 C4 N2 179.1(3) . . . .
C2 N3 C4 C5 -0.7(5) . . . .
N2 C4 C5 C6 -179.9(4) . . . .
N3 C4 C5 C6 -0.1(6) . . . .
C4 C5 C6 N1 -0.3(6) . . . .
C2 N1 C6 C5 1.5(6) . . . .
